data_7019879
loop_
_publ_author_name
'Ghorai, Debasish'
'Kumar, Shanish'
'Mani, Ganesan'

_publ_section_title
;
 Mononuclear, helical binuclear palladium and lithium complexes bearing a
 new pyrrole-based NNN-pincer ligand: fluxional property.
;
_journal_issue 31
_journal_name_full 'Dalton transactions (Cambridge, England : 2003)'
_journal_page_first 9503
_journal_page_last 9512
_journal_paper_doi 10.1039/c2dt30816a
_journal_volume 41
_journal_year 2012
_chemical_formula_sum 'C33 H44 Cl6 N10 O2 Pd2'
_chemical_formula_weight 1038.28
_chemical_name_systematic
;
?
;
_space_group_IT_number 2
_symmetry_cell_setting triclinic
_symmetry_space_group_name_Hall '-P 1'
_symmetry_space_group_name_H-M 'P -1'
_atom_sites_solution_hydrogens geom
_atom_sites_solution_primary direct
_atom_sites_solution_secondary difmap
_audit_creation_method SHELXL-97
_cell_angle_alpha 107.086(2)
_cell_angle_beta 106.270(2)
_cell_angle_gamma 105.8830(10)
_cell_formula_units_Z 2
_cell_length_a 11.7331(7)
_cell_length_b 14.8663(9)
_cell_length_c 15.3431(15)
_cell_measurement_reflns_used 18664
_cell_measurement_temperature 293(2)
_cell_measurement_theta_max 0.877
_cell_measurement_theta_min 0.819
_cell_volume 2263.4(3)
_computing_structure_refinement 'SHELXL-97 (Sheldrick, 2008)'
_computing_structure_solution Sir-92
_diffrn_ambient_temperature 293(2)
_diffrn_measured_fraction_theta_full 0.992
_diffrn_measured_fraction_theta_max 0.992
_diffrn_measurement_device_type 'Bruker CCD APEX 2'
_diffrn_measurement_method hemisphere
_diffrn_radiation_monochromator graphite
_diffrn_radiation_source 'fine-focus sealed tube'
_diffrn_radiation_type MoK\a
_diffrn_radiation_wavelength 0.71073
_diffrn_reflns_av_R_equivalents 0.0239
_diffrn_reflns_av_sigmaI/netI 0.0329
_diffrn_reflns_limit_h_max 13
_diffrn_reflns_limit_h_min -13
_diffrn_reflns_limit_k_max 17
_diffrn_reflns_limit_k_min -17
_diffrn_reflns_limit_l_max 18
_diffrn_reflns_limit_l_min -18
_diffrn_reflns_number 18664
_diffrn_reflns_theta_full 25.00
_diffrn_reflns_theta_max 25.00
_diffrn_reflns_theta_min 1.51
_exptl_absorpt_coefficient_mu 1.189
_exptl_absorpt_correction_T_max 0.877
_exptl_absorpt_correction_T_min 0.819
_exptl_absorpt_correction_type multi-scan
_exptl_absorpt_process_details SADABS
_exptl_crystal_colour Yellow
_exptl_crystal_density_diffrn 1.523
_exptl_crystal_density_meas ?
_exptl_crystal_density_method 'not measured'
_exptl_crystal_description Needle
_exptl_crystal_F_000 1044
_exptl_crystal_size_max 0.24
_exptl_crystal_size_mid 0.14
_exptl_crystal_size_min 0.11
_refine_diff_density_max 0.954
_refine_diff_density_min -0.494
_refine_diff_density_rms 0.116
_refine_ls_extinction_method none
_refine_ls_goodness_of_fit_ref 1.103
_refine_ls_hydrogen_treatment mixed
_refine_ls_matrix_type full
_refine_ls_number_parameters 492
_refine_ls_number_reflns 7909
_refine_ls_number_restraints 1
_refine_ls_restrained_S_all 1.103
_refine_ls_R_factor_all 0.0579
_refine_ls_R_factor_gt 0.0425
_refine_ls_shift/su_max 0.000
_refine_ls_shift/su_mean 0.000
_refine_ls_structure_factor_coef Fsqd
_refine_ls_weighting_details 'calc w=1/[\s^2^(Fo^2^)+(0.0853P)^2^+2.7078P] where P=(Fo^2^+2Fc^2^)/3'
_refine_ls_weighting_scheme calc
_refine_ls_wR_factor_gt 0.1372
_refine_ls_wR_factor_ref 0.1510
_reflns_number_gt 6242
_reflns_number_total 7909
_reflns_threshold_expression >2\s(I)
_cod_data_source_file c2dt30816a.txt
_cod_data_source_block compound_6.CH2Cl2.2H2O
_cod_depositor_comments
;
The following automatic conversions were performed:

'_symmetry_cell_setting' value 'Triclinic' changed to 'triclinic'
according to /home/saulius/struct/CIF-dictionaries/cif_core.dic
dictionary named 'cif_core.dic' version 2.4.1 from 2010-06-29.

Automatic conversion script
Id: cif_fix_values 1891 2012-01-12 08:04:46Z andrius 

The following automatic conversions were performed:

'_exptl_crystal_density_meas' value 'not measured' was changed to '?'
- the value is perceived as not measured.

Automatic conversion script
Id: cif_fix_values 3008 2015-01-20 13:52:24Z robertas 
;
_cod_original_sg_symbol_H-M P-1
_cod_database_code 7019879

loop_
_symmetry_equiv_pos_as_xyz
'x, y, z'
'-x, -y, -z'

loop_
_atom_site_label
_atom_site_type_symbol
_atom_site_fract_x
_atom_site_fract_y
_atom_site_fract_z
_atom_site_U_iso_or_equiv
_atom_site_adp_type
_atom_site_occupancy
_atom_site_symmetry_multiplicity
_atom_site_calc_flag
_atom_site_refinement_flags
_atom_site_disorder_assembly
_atom_site_disorder_group
C1 C 0.1656(8) 0.5635(6) 0.1277(6) 0.082(2) Uani 1 1 d . . .
H1A H 0.0992 0.5294 0.1454 0.122 Uiso 1 1 calc R . .
H1B H 0.1377 0.5360 0.0569 0.122 Uiso 1 1 calc R . .
H1C H 0.1831 0.6352 0.1519 0.122 Uiso 1 1 calc R . .
C2 C 0.2854(6) 0.5477(4) 0.1727(5) 0.0598(15) Uani 1 1 d . . .
C3 C 0.4048(7) 0.5816(5) 0.1675(6) 0.0733(19) Uani 1 1 d . . .
H3 H 0.4284 0.6216 0.1339 0.088 Uiso 1 1 calc R . .
C4 C 0.4807(6) 0.5461(5) 0.2202(5) 0.0662(17) Uani 1 1 d . . .
C5 C 0.6175(7) 0.5574(8) 0.2419(7) 0.105(3) Uani 1 1 d . . .
H5A H 0.6396 0.5211 0.2822 0.158 Uiso 1 1 calc R . .
H5B H 0.6731 0.6283 0.2767 0.158 Uiso 1 1 calc R . .
H5C H 0.6274 0.5298 0.1808 0.158 Uiso 1 1 calc R . .
C6 C 0.4377(6) 0.4276(4) 0.3087(4) 0.0534(14) Uani 1 1 d . . .
H6A H 0.3815 0.4183 0.3439 0.064 Uiso 1 1 calc R . .
H6B H 0.5257 0.4626 0.3574 0.064 Uiso 1 1 calc R . .
C7 C 0.4220(5) 0.3258(4) 0.2419(4) 0.0496(13) Uani 1 1 d . . .
C8 C 0.5116(6) 0.2860(5) 0.2312(5) 0.0638(17) Uani 1 1 d . . .
H8 H 0.6005 0.3193 0.2649 0.077 Uiso 1 1 calc R . .
C9 C 0.4438(6) 0.1849(5) 0.1592(5) 0.0613(16) Uani 1 1 d . . .
H9 H 0.4800 0.1386 0.1380 0.074 Uiso 1 1 calc R . .
C10 C 0.3176(5) 0.1671(4) 0.1267(4) 0.0450(12) Uani 1 1 d . . .
C11 C 0.2023(5) 0.0738(4) 0.0504(4) 0.0487(13) Uani 1 1 d . . .
H11A H 0.1414 0.0539 0.0796 0.058 Uiso 1 1 calc R . .
H11B H 0.1600 0.0893 -0.0041 0.058 Uiso 1 1 calc R . .
C12 C 0.2605(6) -0.0387(5) -0.0717(4) 0.0556(14) Uani 1 1 d . . .
C13 C 0.2559(7) 0.0203(6) -0.1354(5) 0.076(2) Uani 1 1 d . . .
H13A H 0.2336 0.0767 -0.1078 0.115 Uiso 1 1 calc R . .
H13B H 0.1923 -0.0234 -0.2010 0.115 Uiso 1 1 calc R . .
H13C H 0.3387 0.0456 -0.1383 0.115 Uiso 1 1 calc R . .
C14 C 0.2881(6) -0.1241(5) -0.0808(5) 0.0607(16) Uani 1 1 d . . .
H14 H 0.3063 -0.1611 -0.1318 0.073 Uiso 1 1 calc R . .
C15 C 0.2833(6) -0.1444(5) 0.0014(5) 0.0586(15) Uani 1 1 d . . .
C16 C 0.3025(8) -0.2295(6) 0.0272(6) 0.084(2) Uani 1 1 d . . .
H16A H 0.2925 -0.2233 0.0884 0.126 Uiso 1 1 calc R . .
H16B H 0.3875 -0.2267 0.0343 0.126 Uiso 1 1 calc R . .
H16C H 0.2398 -0.2935 -0.0246 0.126 Uiso 1 1 calc R . .
C17 C 0.2813(6) -0.0755(5) 0.3875(5) 0.0582(15) Uani 1 1 d . . .
C18 C 0.2055(8) -0.1862(5) 0.3255(6) 0.081(2) Uani 1 1 d . . .
H18A H 0.1852 -0.1984 0.2569 0.121 Uiso 1 1 calc R . .
H18B H 0.1272 -0.2072 0.3359 0.121 Uiso 1 1 calc R . .
H18C H 0.2551 -0.2243 0.3437 0.121 Uiso 1 1 calc R . .
C19 C 0.3316(7) -0.0228(5) 0.4892(5) 0.0633(16) Uani 1 1 d . . .
H19 H 0.3251 -0.0504 0.5356 0.076 Uiso 1 1 calc R . .
C20 C 0.3930(6) 0.0782(5) 0.5087(4) 0.0549(14) Uani 1 1 d . . .
C21 C 0.4595(8) 0.1717(6) 0.6042(5) 0.076(2) Uani 1 1 d . . .
H21A H 0.4921 0.2307 0.5910 0.114 Uiso 1 1 calc R . .
H21B H 0.5296 0.1647 0.6483 0.114 Uiso 1 1 calc R . .
H21C H 0.3993 0.1794 0.6343 0.114 Uiso 1 1 calc R . .
C22 C 0.4202(5) 0.1756(4) 0.4020(4) 0.0474(12) Uani 1 1 d . . .
H22A H 0.4206 0.1570 0.3360 0.057 Uiso 1 1 calc R . .
H22B H 0.5071 0.2208 0.4491 0.057 Uiso 1 1 calc R . .
C23 C 0.3322(5) 0.2312(4) 0.4100(4) 0.0436(12) Uani 1 1 d . . .
C24 C 0.3547(6) 0.3236(4) 0.4761(4) 0.0550(14) Uani 1 1 d . . .
H24 H 0.4322 0.3685 0.5287 0.066 Uiso 1 1 calc R . .
C25 C 0.2380(6) 0.3397(4) 0.4504(4) 0.0524(14) Uani 1 1 d . . .
H25 H 0.2253 0.3973 0.4830 0.063 Uiso 1 1 calc R . .
C26 C 0.1488(5) 0.2560(4) 0.3701(4) 0.0433(12) Uani 1 1 d . . .
C27 C 0.0110(5) 0.2297(4) 0.3087(4) 0.0468(12) Uani 1 1 d . . .
H27A H -0.0001 0.2121 0.2399 0.056 Uiso 1 1 calc R . .
H27B H -0.0430 0.1702 0.3130 0.056 Uiso 1 1 calc R . .
C28 C -0.1199(5) 0.3143(4) 0.3788(4) 0.0468(12) Uani 1 1 d . . .
C29 C -0.1850(7) 0.2301(5) 0.4044(5) 0.0712(18) Uani 1 1 d . . .
H29A H -0.1507 0.1783 0.3909 0.107 Uiso 1 1 calc R . .
H29B H -0.2759 0.2012 0.3652 0.107 Uiso 1 1 calc R . .
H29C H -0.1701 0.2568 0.4734 0.107 Uiso 1 1 calc R . .
C30 C -0.1364(5) 0.4046(4) 0.3864(4) 0.0510(13) Uani 1 1 d . . .
H30 H -0.1914 0.4278 0.4114 0.061 Uiso 1 1 calc R . .
C31 C -0.0555(5) 0.4540(4) 0.3496(4) 0.0460(12) Uani 1 1 d . . .
C32 C -0.0413(6) 0.5514(5) 0.3378(5) 0.0645(16) Uani 1 1 d . . .
H32A H 0.0228 0.5671 0.3110 0.097 Uiso 1 1 calc R . .
H32B H -0.0152 0.6052 0.4012 0.097 Uiso 1 1 calc R . .
H32C H -0.1221 0.5450 0.2936 0.097 Uiso 1 1 calc R . .
C33 C 0.2020(11) 0.3145(8) -0.0456(7) 0.118(4) Uani 1 1 d . . .
H33A H 0.2024 0.3431 0.0201 0.142 Uiso 1 1 calc R . .
H33B H 0.1427 0.2436 -0.0770 0.142 Uiso 1 1 calc R . .
N1 N 0.2886(4) 0.4918(3) 0.2263(3) 0.0479(11) Uani 1 1 d . . .
N2 N 0.4085(4) 0.4917(3) 0.2566(4) 0.0500(11) Uani 1 1 d . . .
N3 N 0.3051(4) 0.2532(4) 0.1775(3) 0.0439(10) Uani 1 1 d D . .
H1 H 0.246(5) 0.258(5) 0.175(5) 0.053 Uiso 1 1 d D . .
N4 N 0.2404(4) -0.0101(3) 0.0131(3) 0.0461(10) Uani 1 1 d . . .
N5 N 0.2540(4) -0.0737(3) 0.0594(3) 0.0480(10) Uani 1 1 d . . .
N6 N 0.3126(4) -0.0098(3) 0.3462(3) 0.0488(11) Uani 1 1 d . . .
N7 N 0.3816(4) 0.0838(3) 0.4209(3) 0.0463(10) Uani 1 1 d . . .
N8 N 0.2063(5) 0.1904(3) 0.3454(3) 0.0448(10) Uani 1 1 d D . .
H2 H 0.176(6) 0.140(4) 0.309(4) 0.054 Uiso 1 1 d D . .
N9 N -0.0310(4) 0.3122(3) 0.3393(3) 0.0434(10) Uani 1 1 d . . .
N10 N 0.0089(4) 0.3977(3) 0.3208(3) 0.0453(10) Uani 1 1 d . . .
O1 O 0.0951(7) 0.1872(5) 0.5812(6) 0.104(3) Uani 0.832(9) 1 d P A 1
O1' O 0.059(3) 0.106(2) 0.629(3) 0.104(3) Uani 0.168(9) 1 d P . 2
O2 O 0.1558(10) 0.0451(8) -0.3507(6) 0.132(4) Uani 0.854(12) 1 d P B 1
O2' O 0.031(6) -0.001(5) -0.403(4) 0.132(4) Uani 0.146(12) 1 d P . 2
Cl1 Cl 0.27613(14) 0.57921(11) 0.42397(11) 0.0584(4) Uani 1 1 d . . .
Cl2 Cl 0.03949(14) 0.30399(12) 0.12288(11) 0.0599(4) Uani 1 1 d . . .
Cl3 Cl 0.06851(13) -0.05876(12) 0.17233(11) 0.0587(4) Uani 1 1 d . . .
Cl4 Cl 0.49413(14) -0.01361(13) 0.24173(12) 0.0612(4) Uani 1 1 d . . .
Cl5 Cl 0.1467(3) 0.3793(3) -0.1138(2) 0.1457(12) Uani 1 1 d . . .
Cl6 Cl 0.3532(4) 0.3202(3) -0.0345(3) 0.1612(13) Uani 1 1 d . . .
Pd1 Pd 0.15251(4) 0.44013(3) 0.27454(3) 0.04328(14) Uani 1 1 d . . .
Pd2 Pd 0.28081(4) -0.03951(3) 0.20307(3) 0.04439(14) Uani 1 1 d . . .

loop_
_atom_site_aniso_label
_atom_site_aniso_U_11
_atom_site_aniso_U_22
_atom_site_aniso_U_33
_atom_site_aniso_U_23
_atom_site_aniso_U_13
_atom_site_aniso_U_12
C1 0.085(5) 0.075(5) 0.104(6) 0.047(5) 0.045(5) 0.039(4)
C2 0.066(4) 0.045(3) 0.068(4) 0.022(3) 0.031(3) 0.017(3)
C3 0.074(5) 0.060(4) 0.094(5) 0.040(4) 0.045(4) 0.017(4)
C4 0.054(4) 0.060(4) 0.078(4) 0.022(3) 0.037(3) 0.007(3)
C5 0.065(5) 0.134(8) 0.127(7) 0.064(6) 0.060(5) 0.019(5)
C6 0.044(3) 0.047(3) 0.055(3) 0.009(3) 0.018(3) 0.011(3)
C7 0.038(3) 0.049(3) 0.050(3) 0.013(3) 0.013(2) 0.011(2)
C8 0.036(3) 0.059(4) 0.074(4) 0.010(3) 0.013(3) 0.014(3)
C9 0.041(3) 0.053(3) 0.078(4) 0.013(3) 0.018(3) 0.022(3)
C10 0.043(3) 0.043(3) 0.046(3) 0.015(2) 0.016(2) 0.017(2)
C11 0.045(3) 0.048(3) 0.049(3) 0.016(2) 0.016(3) 0.019(3)
C12 0.047(3) 0.057(3) 0.055(3) 0.014(3) 0.024(3) 0.014(3)
C13 0.080(5) 0.087(5) 0.064(4) 0.031(4) 0.038(4) 0.024(4)
C14 0.051(4) 0.061(4) 0.061(4) 0.009(3) 0.027(3) 0.021(3)
C15 0.046(3) 0.052(3) 0.059(4) 0.003(3) 0.015(3) 0.020(3)
C16 0.090(6) 0.067(4) 0.086(5) 0.019(4) 0.022(4) 0.044(4)
C17 0.057(4) 0.057(4) 0.065(4) 0.029(3) 0.023(3) 0.026(3)
C18 0.086(5) 0.060(4) 0.090(5) 0.035(4) 0.030(4) 0.018(4)
C19 0.077(4) 0.070(4) 0.062(4) 0.037(3) 0.030(3) 0.040(4)
C20 0.054(4) 0.064(4) 0.052(3) 0.025(3) 0.017(3) 0.032(3)
C21 0.098(6) 0.079(5) 0.049(4) 0.026(3) 0.020(4) 0.039(4)
C22 0.044(3) 0.047(3) 0.051(3) 0.019(3) 0.020(3) 0.019(2)
C23 0.039(3) 0.046(3) 0.043(3) 0.019(2) 0.013(2) 0.016(2)
C24 0.050(3) 0.047(3) 0.052(3) 0.010(3) 0.007(3) 0.019(3)
C25 0.055(3) 0.041(3) 0.052(3) 0.010(2) 0.011(3) 0.024(3)
C26 0.043(3) 0.040(3) 0.050(3) 0.019(2) 0.019(2) 0.018(2)
C27 0.038(3) 0.032(3) 0.060(3) 0.012(2) 0.014(3) 0.011(2)
C28 0.033(3) 0.053(3) 0.048(3) 0.018(2) 0.015(2) 0.010(2)
C29 0.072(4) 0.060(4) 0.083(5) 0.026(4) 0.046(4) 0.014(3)
C30 0.037(3) 0.054(3) 0.061(3) 0.019(3) 0.021(3) 0.019(3)
C31 0.033(3) 0.046(3) 0.057(3) 0.017(2) 0.017(2) 0.018(2)
C32 0.059(4) 0.061(4) 0.086(5) 0.035(3) 0.029(4) 0.034(3)
C33 0.152(10) 0.096(7) 0.103(7) 0.049(6) 0.069(7) 0.014(6)
N1 0.045(3) 0.038(2) 0.057(3) 0.015(2) 0.025(2) 0.011(2)
N2 0.038(3) 0.043(2) 0.061(3) 0.013(2) 0.024(2) 0.008(2)
N3 0.033(2) 0.047(2) 0.049(2) 0.015(2) 0.017(2) 0.016(2)
N4 0.044(3) 0.045(2) 0.045(2) 0.012(2) 0.016(2) 0.017(2)
N5 0.044(3) 0.044(2) 0.048(3) 0.012(2) 0.013(2) 0.018(2)
N6 0.047(3) 0.048(3) 0.049(3) 0.018(2) 0.016(2) 0.019(2)
N7 0.044(3) 0.049(3) 0.049(3) 0.021(2) 0.015(2) 0.025(2)
N8 0.046(3) 0.037(2) 0.045(3) 0.0107(19) 0.015(2) 0.016(2)
N9 0.033(2) 0.039(2) 0.053(3) 0.016(2) 0.015(2) 0.0113(18)
N10 0.037(2) 0.046(2) 0.055(3) 0.020(2) 0.020(2) 0.017(2)
O1 0.095(5) 0.075(4) 0.129(6) 0.060(4) 0.008(4) 0.029(4)
O1' 0.095(5) 0.075(4) 0.129(6) 0.060(4) 0.008(4) 0.029(4)
O2 0.187(10) 0.218(9) 0.136(7) 0.142(7) 0.110(7) 0.160(9)
O2' 0.187(10) 0.218(9) 0.136(7) 0.142(7) 0.110(7) 0.160(9)
Cl1 0.0481(8) 0.0458(7) 0.0641(9) 0.0045(6) 0.0255(7) 0.0088(6)
Cl2 0.0438(8) 0.0590(9) 0.0552(8) 0.0089(7) 0.0156(6) 0.0082(6)
Cl3 0.0388(7) 0.0666(9) 0.0637(9) 0.0216(7) 0.0172(7) 0.0185(7)
Cl4 0.0435(8) 0.0774(10) 0.0652(9) 0.0283(8) 0.0190(7) 0.0297(7)
Cl5 0.140(3) 0.203(3) 0.134(2) 0.095(3) 0.062(2) 0.085(3)
Cl6 0.182(4) 0.177(3) 0.187(3) 0.113(3) 0.091(3) 0.097(3)
Pd1 0.0344(2) 0.0390(2) 0.0525(3) 0.01361(18) 0.01981(19) 0.01113(17)
Pd2 0.0378(2) 0.0457(3) 0.0471(2) 0.01584(19) 0.01406(19) 0.01817(19)

loop_
_atom_type_symbol
_atom_type_description
_atom_type_scat_dispersion_real
_atom_type_scat_dispersion_imag
_atom_type_scat_source
C C 0.0033 0.0016 'International Tables Vol C Tables 4.2.6.8 and 6.1.1.4'
H H 0.0000 0.0000 'International Tables Vol C Tables 4.2.6.8 and 6.1.1.4'
N N 0.0061 0.0033 'International Tables Vol C Tables 4.2.6.8 and 6.1.1.4'
O O 0.0106 0.0060 'International Tables Vol C Tables 4.2.6.8 and 6.1.1.4'
Cl Cl 0.1484 0.1585 'International Tables Vol C Tables 4.2.6.8 and 6.1.1.4'
Pd Pd -0.9988 1.0072 'International Tables Vol C Tables 4.2.6.8 and 6.1.1.4'

loop_
_geom_angle_atom_site_label_1
_geom_angle_atom_site_label_2
_geom_angle_atom_site_label_3
_geom_angle
C2 C1 H1A 109.5
C2 C1 H1B 109.5
H1A C1 H1B 109.5
C2 C1 H1C 109.5
H1A C1 H1C 109.5
H1B C1 H1C 109.5
N1 C2 C3 108.4(6)
N1 C2 C1 121.2(6)
C3 C2 C1 130.3(6)
C4 C3 C2 107.6(6)
C4 C3 H3 126.2
C2 C3 H3 126.2
C3 C4 N2 106.8(6)
C3 C4 C5 132.5(6)
N2 C4 C5 120.7(7)
C4 C5 H5A 109.5
C4 C5 H5B 109.5
H5A C5 H5B 109.5
C4 C5 H5C 109.5
H5A C5 H5C 109.5
H5B C5 H5C 109.5
N2 C6 C7 113.4(5)
N2 C6 H6A 108.9
C7 C6 H6A 108.9
N2 C6 H6B 108.9
C7 C6 H6B 108.9
H6A C6 H6B 107.7
N3 C7 C8 107.3(5)
N3 C7 C6 122.1(5)
C8 C7 C6 130.5(5)
C7 C8 C9 106.9(5)
C7 C8 H8 126.5
C9 C8 H8 126.5
C10 C9 C8 108.0(5)
C10 C9 H9 126.0
C8 C9 H9 126.0
C9 C10 N3 107.5(5)
C9 C10 C11 131.0(5)
N3 C10 C11 121.5(5)
N4 C11 C10 110.7(4)
N4 C11 H11A 109.5
C10 C11 H11A 109.5
N4 C11 H11B 109.5
C10 C11 H11B 109.5
H11A C11 H11B 108.1
N4 C12 C14 107.0(5)
N4 C12 C13 122.3(6)
C14 C12 C13 130.6(6)
C12 C13 H13A 109.5
C12 C13 H13B 109.5
H13A C13 H13B 109.5
C12 C13 H13C 109.5
H13A C13 H13C 109.5
H13B C13 H13C 109.5
C12 C14 C15 106.3(5)
C12 C14 H14 126.8
C15 C14 H14 126.8
N5 C15 C14 109.7(6)
N5 C15 C16 121.5(6)
C14 C15 C16 128.8(6)
C15 C16 H16A 109.5
C15 C16 H16B 109.5
H16A C16 H16B 109.5
C15 C16 H16C 109.5
H16A C16 H16C 109.5
H16B C16 H16C 109.5
N6 C17 C19 109.0(6)
N6 C17 C18 120.9(6)
C19 C17 C18 130.1(6)
C17 C18 H18A 109.5
C17 C18 H18B 109.5
H18A C18 H18B 109.5
C17 C18 H18C 109.5
H18A C18 H18C 109.5
H18B C18 H18C 109.5
C20 C19 C17 106.8(5)
C20 C19 H19 126.6
C17 C19 H19 126.6
N7 C20 C19 106.8(5)
N7 C20 C21 121.8(6)
C19 C20 C21 131.3(6)
C20 C21 H21A 109.5
C20 C21 H21B 109.5
H21A C21 H21B 109.5
C20 C21 H21C 109.5
H21A C21 H21C 109.5
H21B C21 H21C 109.5
N7 C22 C23 112.3(4)
N7 C22 H22A 109.1
C23 C22 H22A 109.1
N7 C22 H22B 109.1
C23 C22 H22B 109.1
H22A C22 H22B 107.9
C24 C23 N8 107.5(5)
C24 C23 C22 130.3(5)
N8 C23 C22 122.2(5)
C23 C24 C25 107.4(5)
C23 C24 H24 126.3
C25 C24 H24 126.3
C26 C25 C24 107.5(5)
C26 C25 H25 126.2
C24 C25 H25 126.2
C25 C26 N8 107.6(5)
C25 C26 C27 132.1(5)
N8 C26 C27 120.2(5)
N9 C27 C26 112.9(4)
N9 C27 H27A 109.0
C26 C27 H27A 109.0
N9 C27 H27B 109.0
C26 C27 H27B 109.0
H27A C27 H27B 107.8
N9 C28 C30 106.4(5)
N9 C28 C29 123.3(5)
C30 C28 C29 130.3(5)
C28 C29 H29A 109.5
C28 C29 H29B 109.5
H29A C29 H29B 109.5
C28 C29 H29C 109.5
H29A C29 H29C 109.5
H29B C29 H29C 109.5
C28 C30 C31 107.1(5)
C28 C30 H30 126.5
C31 C30 H30 126.5
N10 C31 C30 109.3(5)
N10 C31 C32 122.5(5)
C30 C31 C32 128.1(5)
C31 C32 H32A 109.5
C31 C32 H32B 109.5
H32A C32 H32B 109.5
C31 C32 H32C 109.5
H32A C32 H32C 109.5
H32B C32 H32C 109.5
Cl6 C33 Cl5 113.3(5)
Cl6 C33 H33A 108.9
Cl5 C33 H33A 108.9
Cl6 C33 H33B 108.9
Cl5 C33 H33B 108.9
H33A C33 H33B 107.7
C2 N1 N2 107.5(5)
C2 N1 Pd1 125.8(4)
N2 N1 Pd1 125.8(4)
N1 N2 C4 109.7(5)
N1 N2 C6 120.1(4)
C4 N2 C6 129.6(5)
C7 N3 C10 110.3(4)
C7 N3 H1 124(5)
C10 N3 H1 125(5)
C12 N4 N5 111.3(4)
C12 N4 C11 126.3(5)
N5 N4 C11 122.3(4)
C15 N5 N4 105.7(5)
C15 N5 Pd2 127.4(4)
N4 N5 Pd2 124.2(3)
C17 N6 N7 107.0(5)
C17 N6 Pd2 128.6(4)
N7 N6 Pd2 124.2(3)
C20 N7 N6 110.4(5)
C20 N7 C22 127.5(5)
N6 N7 C22 121.7(4)
C26 N8 C23 110.0(4)
C26 N8 H2 126(6)
C23 N8 H2 124(6)
C28 N9 N10 110.5(4)
C28 N9 C27 127.7(4)
N10 N9 C27 121.5(4)
C31 N10 N9 106.7(4)
C31 N10 Pd1 125.9(4)
N9 N10 Pd1 127.1(3)
N1 Pd1 N10 174.71(18)
N1 Pd1 Cl2 89.18(13)
N10 Pd1 Cl2 91.80(13)
N1 Pd1 Cl1 87.47(13)
N10 Pd1 Cl1 91.59(13)
Cl2 Pd1 Cl1 176.60(5)
N6 Pd2 N5 177.17(18)
N6 Pd2 Cl4 88.27(14)
N5 Pd2 Cl4 89.68(13)
N6 Pd2 Cl3 89.20(14)
N5 Pd2 Cl3 92.90(13)
Cl4 Pd2 Cl3 176.90(6)

loop_
_geom_bond_atom_site_label_1
_geom_bond_atom_site_label_2
_geom_bond_distance
_geom_bond_site_symmetry_2
C1 C2 1.497(10) .
C1 H1A 0.9600 .
C1 H1B 0.9600 .
C1 H1C 0.9600 .
C2 N1 1.330(7) .
C2 C3 1.386(9) .
C3 C4 1.353(10) .
C3 H3 0.9300 .
C4 N2 1.356(7) .
C4 C5 1.495(10) .
C5 H5A 0.9600 .
C5 H5B 0.9600 .
C5 H5C 0.9600 .
C6 N2 1.462(8) .
C6 C7 1.485(8) .
C6 H6A 0.9700 .
C6 H6B 0.9700 .
C7 N3 1.351(7) .
C7 C8 1.365(8) .
C8 C9 1.411(9) .
C8 H8 0.9300 .
C9 C10 1.344(8) .
C9 H9 0.9300 .
C10 N3 1.359(7) .
C10 C11 1.501(7) .
C11 N4 1.454(7) .
C11 H11A 0.9700 .
C11 H11B 0.9700 .
C12 N4 1.352(7) .
C12 C14 1.372(9) .
C12 C13 1.493(9) .
C13 H13A 0.9600 .
C13 H13B 0.9600 .
C13 H13C 0.9600 .
C14 C15 1.393(9) .
C14 H14 0.9300 .
C15 N5 1.354(7) .
C15 C16 1.485(9) .
C16 H16A 0.9600 .
C16 H16B 0.9600 .
C16 H16C 0.9600 .
C17 N6 1.338(7) .
C17 C19 1.383(9) .
C17 C18 1.486(9) .
C18 H18A 0.9600 .
C18 H18B 0.9600 .
C18 H18C 0.9600 .
C19 C20 1.373(9) .
C19 H19 0.9300 .
C20 N7 1.346(7) .
C20 C21 1.501(9) .
C21 H21A 0.9600 .
C21 H21B 0.9600 .
C21 H21C 0.9600 .
C22 N7 1.456(7) .
C22 C23 1.497(7) .
C22 H22A 0.9700 .
C22 H22B 0.9700 .
C23 C24 1.348(8) .
C23 N8 1.367(7) .
C24 C25 1.421(8) .
C24 H24 0.9300 .
C25 C26 1.352(8) .
C25 H25 0.9300 .
C26 N8 1.355(7) .
C26 C27 1.496(7) .
C27 N9 1.445(6) .
C27 H27A 0.9700 .
C27 H27B 0.9700 .
C28 N9 1.349(6) .
C28 C30 1.384(8) .
C28 C29 1.495(8) .
C29 H29A 0.9600 .
C29 H29B 0.9600 .
C29 H29C 0.9600 .
C30 C31 1.386(8) .
C30 H30 0.9300 .
C31 N10 1.336(6) .
C31 C32 1.482(8) .
C32 H32A 0.9600 .
C32 H32B 0.9600 .
C32 H32C 0.9600 .
C33 Cl6 1.711(11) .
C33 Cl5 1.731(11) .
C33 H33A 0.9700 .
C33 H33B 0.9700 .
N1 N2 1.353(6) .
N1 Pd1 2.004(4) .
N3 H1 0.71(4) .
N4 N5 1.355(6) .
N5 Pd2 2.021(4) .
N6 N7 1.355(6) .
N6 Pd2 2.009(4) .
N8 H2 0.70(4) .
N9 N10 1.371(6) .
N10 Pd1 2.022(4) .
O1' O2' 1.42(6) 1_556
O2' O1' 1.42(6) 1_554
Cl1 Pd1 2.3119(14) .
Cl2 Pd1 2.3031(15) .
Cl3 Pd2 2.3197(14) .
Cl4 Pd2 2.2960(15) .

loop_
_geom_hbond_atom_site_label_D
_geom_hbond_atom_site_label_H
_geom_hbond_atom_site_label_A
_geom_hbond_distance_DH
_geom_hbond_distance_HA
_geom_hbond_distance_DA
_geom_hbond_angle_DHA
N3 H1 Cl2 0.71(4) 2.67(5) 3.344(5) 160(6)
N8 H2 Cl3 0.70(4) 2.75(5) 3.453(5) 176(7)

loop_
_geom_torsion_atom_site_label_1
_geom_torsion_atom_site_label_2
_geom_torsion_atom_site_label_3
_geom_torsion_atom_site_label_4
_geom_torsion
N1 C2 C3 C4 -0.8(8)
C1 C2 C3 C4 -179.4(7)
C2 C3 C4 N2 0.0(8)
C2 C3 C4 C5 -179.8(8)
N2 C6 C7 N3 -70.0(7)
N2 C6 C7 C8 110.2(7)
N3 C7 C8 C9 -1.5(7)
C6 C7 C8 C9 178.3(6)
C7 C8 C9 C10 1.7(8)
C8 C9 C10 N3 -1.1(7)
C8 C9 C10 C11 179.4(6)
C9 C10 C11 N4 4.2(9)
N3 C10 C11 N4 -175.2(5)
N4 C12 C14 C15 0.0(7)
C13 C12 C14 C15 177.7(6)
C12 C14 C15 N5 -0.1(7)
C12 C14 C15 C16 178.4(6)
N6 C17 C19 C20 1.1(7)
C18 C17 C19 C20 -179.8(7)
C17 C19 C20 N7 -1.4(7)
C17 C19 C20 C21 176.6(6)
N7 C22 C23 C24 113.5(7)
N7 C22 C23 N8 -66.1(7)
N8 C23 C24 C25 -0.1(6)
C22 C23 C24 C25 -179.8(5)
C23 C24 C25 C26 0.4(7)
C24 C25 C26 N8 -0.6(6)
C24 C25 C26 C27 -178.2(6)
C25 C26 C27 N9 3.3(9)
N8 C26 C27 N9 -174.0(5)
N9 C28 C30 C31 0.4(6)
C29 C28 C30 C31 -178.0(6)
C28 C30 C31 N10 -0.2(6)
C28 C30 C31 C32 177.3(6)
C3 C2 N1 N2 1.3(7)
C1 C2 N1 N2 -179.9(6)
C3 C2 N1 Pd1 170.6(4)
C1 C2 N1 Pd1 -10.6(8)
C2 N1 N2 C4 -1.3(6)
Pd1 N1 N2 C4 -170.7(4)
C2 N1 N2 C6 -173.7(5)
Pd1 N1 N2 C6 17.0(6)
C3 C4 N2 N1 0.8(7)
C5 C4 N2 N1 -179.4(6)
C3 C4 N2 C6 172.2(6)
C5 C4 N2 C6 -8.0(10)
C7 C6 N2 N1 92.9(6)
C7 C6 N2 C4 -77.7(7)
C8 C7 N3 C10 0.9(7)
C6 C7 N3 C10 -178.9(5)
C9 C10 N3 C7 0.2(7)
C11 C10 N3 C7 179.7(5)
C14 C12 N4 N5 0.0(6)
C13 C12 N4 N5 -177.9(5)
C14 C12 N4 C11 -176.8(5)
C13 C12 N4 C11 5.2(9)
C10 C11 N4 C12 -97.9(6)
C10 C11 N4 N5 85.6(6)
C14 C15 N5 N4 0.1(6)
C16 C15 N5 N4 -178.5(6)
C14 C15 N5 Pd2 -161.8(4)
C16 C15 N5 Pd2 19.7(8)
C12 N4 N5 C15 -0.1(6)
C11 N4 N5 C15 176.9(5)
C12 N4 N5 Pd2 162.5(4)
C11 N4 N5 Pd2 -20.5(6)
C19 C17 N6 N7 -0.3(7)
C18 C17 N6 N7 -179.5(6)
C19 C17 N6 Pd2 174.8(4)
C18 C17 N6 Pd2 -4.4(9)
C19 C20 N7 N6 1.3(6)
C21 C20 N7 N6 -177.0(5)
C19 C20 N7 C22 173.6(5)
C21 C20 N7 C22 -4.7(9)
C17 N6 N7 C20 -0.6(6)
Pd2 N6 N7 C20 -176.0(4)
C17 N6 N7 C22 -173.5(5)
Pd2 N6 N7 C22 11.2(6)
C23 C22 N7 C20 -73.0(7)
C23 C22 N7 N6 98.5(6)
C25 C26 N8 C23 0.5(6)
C27 C26 N8 C23 178.5(5)
C24 C23 N8 C26 -0.3(6)
C22 C23 N8 C26 179.4(5)
C30 C28 N9 N10 -0.5(6)
C29 C28 N9 N10 178.1(5)
C30 C28 N9 C27 -174.0(5)
C29 C28 N9 C27 4.5(9)
C26 C27 N9 C28 -114.2(6)
C26 C27 N9 N10 72.9(6)
C30 C31 N10 N9 0.0(6)
C32 C31 N10 N9 -177.8(5)
C30 C31 N10 Pd1 -173.4(4)
C32 C31 N10 Pd1 8.9(8)
C28 N9 N10 C31 0.3(6)
C27 N9 N10 C31 174.4(5)
C28 N9 N10 Pd1 173.6(4)
C27 N9 N10 Pd1 -12.4(7)
C2 N1 Pd1 N10 -17(2)
N2 N1 Pd1 N10 150.1(18)
C2 N1 Pd1 Cl2 83.4(5)
N2 N1 Pd1 Cl2 -109.1(4)
C2 N1 Pd1 Cl1 -97.1(5)
N2 N1 Pd1 Cl1 70.3(4)
C31 N10 Pd1 N1 -20(2)
N9 N10 Pd1 N1 167.9(18)
C31 N10 Pd1 Cl2 -120.7(4)
N9 N10 Pd1 Cl2 67.3(4)
C31 N10 Pd1 Cl1 59.6(4)
N9 N10 Pd1 Cl1 -112.4(4)
C17 N6 Pd2 N5 -60(4)
N7 N6 Pd2 N5 115(4)
C17 N6 Pd2 Cl4 -103.4(5)
N7 N6 Pd2 Cl4 71.0(4)
C17 N6 Pd2 Cl3 78.4(5)
N7 N6 Pd2 Cl3 -107.3(4)
C15 N5 Pd2 N6 10(4)
N4 N5 Pd2 N6 -149(4)
C15 N5 Pd2 Cl4 53.9(5)
N4 N5 Pd2 Cl4 -104.8(4)
C15 N5 Pd2 Cl3 -127.8(5)
N4 N5 Pd2 Cl3 73.5(4)
